data_4512875
loop_
_publ_author_name
'Neogi, Ishita'
'Bajpai, Alankriti'
'Savitha, Govardhan'
'Moorthy, Jarugu Narasimha'

_publ_section_title
;
 Tetraarylbiphenyl as a New Lattice Inclusion Host by Structure
 Reductionism: Shape and Size Complementarity Based on Torsional
 Flexibility
;
_journal_issue 5
_journal_name_full 'Crystal Growth &amp; Design'
_journal_page_first 2129
_journal_paper_doi 10.1021/cg501711t
_journal_volume 15
_journal_year 2015
_chemical_formula_moiety 'C48 H50 O4, C12 H24'
_chemical_formula_sum 'C60 H74 O4'
_chemical_formula_weight 859.19
_chemical_name_common TB
_chemical_name_systematic 3,3,5,5-Tetrakis(2,6-dimethyl-4-methoxyphenyl)biphenyl-cyclododecene
_space_group_crystal_system monoclinic
_space_group_IT_number 15
_space_group_name_Hall '-C 2yc'
_space_group_name_H-M_alt 'C 1 2/c 1'
_symmetry_space_group_name_Hall '-C 2yc'
_symmetry_space_group_name_H-M 'C 1 2/c 1'
_atom_sites_solution_hydrogens geom
_audit_creation_method SHELXL-2014
_cell_angle_alpha 90
_cell_angle_beta 101.909(6)
_cell_angle_gamma 90
_cell_formula_units_Z 8
_cell_length_a 28.348(6)
_cell_length_b 11.778(2)
_cell_length_c 30.986(5)
_cell_measurement_reflns_used 0
_cell_measurement_temperature 100(2)
_cell_measurement_theta_max 0
_cell_measurement_theta_min 0
_cell_volume 10123(3)
_computing_cell_refinement 'Bruker SAINT'
_computing_data_collection 'Bruker APEX2'
_computing_data_reduction 'Bruker SAINT'
_computing_molecular_graphics 'Ortep for Windows (Farrugia, 2012)'
_computing_publication_material 'WinGX publication routines (Farrugia, 2012)'
_computing_structure_refinement 'SHELXL-2014/5 (Sheldrick, 2014)'
_computing_structure_solution SHELX-97
_diffrn_ambient_temperature 100(2)
_diffrn_measured_fraction_theta_full 0.999
_diffrn_measured_fraction_theta_max 0.923
_diffrn_measurement_device_type 'Bruker APEX-II CCD'
_diffrn_measurement_method '\f and \w scans'
_diffrn_radiation_monochromator graphite
_diffrn_radiation_probe x-ray
_diffrn_radiation_type MoK\a
_diffrn_radiation_wavelength 0.71073
_diffrn_reflns_av_R_equivalents 0.0743
_diffrn_reflns_av_unetI/netI 0.0963
_diffrn_reflns_Laue_measured_fraction_full 0.999
_diffrn_reflns_Laue_measured_fraction_max 0.923
_diffrn_reflns_limit_h_max 35
_diffrn_reflns_limit_h_min -36
_diffrn_reflns_limit_k_max 15
_diffrn_reflns_limit_k_min -15
_diffrn_reflns_limit_l_max 20
_diffrn_reflns_limit_l_min -41
_diffrn_reflns_number 31351
_diffrn_reflns_point_group_measured_fraction_full 0.999
_diffrn_reflns_point_group_measured_fraction_max 0.923
_diffrn_reflns_theta_full 25.242
_diffrn_reflns_theta_max 28.361
_diffrn_reflns_theta_min 1.774
_diffrn_source 'sealed tube'
_exptl_absorpt_coefficient_mu 0.068
_exptl_absorpt_correction_type none
_exptl_crystal_colour colorless
_exptl_crystal_density_diffrn 1.128
_exptl_crystal_density_method 'not measured'
_exptl_crystal_description square
_exptl_crystal_F_000 3728
_exptl_crystal_size_max 0.2
_exptl_crystal_size_mid 0.2
_exptl_crystal_size_min 0.2
_refine_diff_density_max 1.164
_refine_diff_density_min -0.642
_refine_diff_density_rms 0.098
_refine_ls_extinction_method none
_refine_ls_goodness_of_fit_ref 1.201
_refine_ls_hydrogen_treatment constr
_refine_ls_matrix_type full
_refine_ls_number_parameters 523
_refine_ls_number_reflns 11700
_refine_ls_number_restraints 0
_refine_ls_restrained_S_all 1.201
_refine_ls_R_factor_all 0.1959
_refine_ls_R_factor_gt 0.1189
_refine_ls_shift/su_max 0.000
_refine_ls_shift/su_mean 0.000
_refine_ls_structure_factor_coef Fsqd
_refine_ls_weighting_details 'w=1/[\s^2^(Fo^2^)+(0.2000P)^2^] where P=(Fo^2^+2Fc^2^)/3'
_refine_ls_weighting_scheme calc
_refine_ls_wR_factor_gt 0.3251
_refine_ls_wR_factor_ref 0.3945
_reflns_Friedel_coverage 0.000
_reflns_number_gt 5974
_reflns_number_total 11700
_reflns_threshold_expression 'I > 2\s(I)'
_cod_data_source_file cg501711t_si_009.cif
_cod_data_source_block TB-G7
_cod_depositor_comments 'Adding full bibliography for 4512869--4512878.cif.'
_cod_database_code 4512875
_shelx_space_group_comment
;
The symmetry employed for this shelxl refinement is uniquely defined
by the following loop, which should always be used as a source of
symmetry information in preference to the above space-group names.
They are only intended as comments.
;
_shelxl_version_number 2014/5

loop_
_space_group_symop_operation_xyz
'x, y, z'
'-x, y, -z+1/2'
'x+1/2, y+1/2, z'
'-x+1/2, y+1/2, -z+1/2'
'-x, -y, -z'
'x, -y, z-1/2'
'-x+1/2, -y+1/2, -z'
'x+1/2, -y+1/2, z-1/2'

loop_
_atom_site_label
_atom_site_type_symbol
_atom_site_fract_x
_atom_site_fract_y
_atom_site_fract_z
_atom_site_U_iso_or_equiv
_atom_site_adp_type
_atom_site_occupancy
_atom_site_site_symmetry_order
_atom_site_calc_flag
_atom_site_refinement_flags_posn
_atom_site_refinement_flags_adp
O1 O 0.48724(11) 0.1900(3) 0.10706(10) 0.0457(8) Uani 1 1 d . .
O2 O 0.50221(11) 0.7608(3) 0.45554(9) 0.0444(8) Uani 1 1 d . .
O3 O 0.11466(12) 0.3989(3) 0.42628(10) 0.0506(8) Uani 1 1 d . .
O4 O 0.08350(11) 0.5626(3) 0.03301(9) 0.0439(8) Uani 1 1 d . .
C1 C 0.50055(16) 0.0731(4) 0.11227(15) 0.0444(11) Uani 1 1 d . .
H1A H 0.5161 0.0505 0.0889 0.067 Uiso 1 1 calc R U
H1B H 0.4722 0.0277 0.1112 0.067 Uiso 1 1 calc R U
H1C H 0.5222 0.0624 0.1402 0.067 Uiso 1 1 calc R U
C2 C 0.46817(14) 0.2392(3) 0.14047(13) 0.0348(9) Uani 1 1 d . .
C3 C 0.45999(15) 0.3553(4) 0.13617(14) 0.0423(10) Uani 1 1 d . .
H3 H 0.4680 0.3943 0.1126 0.051 Uiso 1 1 calc R U
C4 C 0.43994(15) 0.4132(4) 0.16694(14) 0.0384(10) Uani 1 1 d . .
C5 C 0.42832(13) 0.3543(3) 0.20285(13) 0.0321(9) Uani 1 1 d . .
C6 C 0.43722(14) 0.2380(3) 0.20738(13) 0.0336(9) Uani 1 1 d . .
C7 C 0.45672(14) 0.1810(3) 0.17565(13) 0.0365(9) Uani 1 1 d . .
H7 H 0.4621 0.1031 0.1782 0.044 Uiso 1 1 calc R U
C8 C 0.42671(16) 0.1727(4) 0.24580(15) 0.0449(11) Uani 1 1 d . .
H8A H 0.4351 0.0944 0.2432 0.067 Uiso 1 1 calc R U
H8B H 0.3930 0.1785 0.2461 0.067 Uiso 1 1 calc R U
H8C H 0.4453 0.2034 0.2727 0.067 Uiso 1 1 calc R U
C9 C 0.43088(18) 0.5395(4) 0.16179(18) 0.0553(13) Uani 1 1 d . .
H9A H 0.3971 0.5544 0.1593 0.083 Uiso 1 1 calc R U
H9B H 0.4408 0.5658 0.1357 0.083 Uiso 1 1 calc R U
H9C H 0.4490 0.5785 0.1871 0.083 Uiso 1 1 calc R U
C10 C 0.40438(14) 0.4155(3) 0.23497(13) 0.0331(9) Uani 1 1 d . .
C11 C 0.43157(14) 0.4691(3) 0.27229(13) 0.0348(9) Uani 1 1 d . .
H11 H 0.4650 0.4691 0.2768 0.042 Uiso 1 1 calc R U
C12 C 0.40877(13) 0.5232(3) 0.30322(13) 0.0308(9) Uani 1 1 d . .
C13 C 0.35839(13) 0.5211(3) 0.29540(12) 0.0308(9) Uani 1 1 d . .
H13 H 0.3430 0.5559 0.3156 0.037 Uiso 1 1 calc R U
C14 C 0.33045(13) 0.4688(3) 0.25847(12) 0.0281(8) Uani 1 1 d . .
C15 C 0.35438(14) 0.4165(3) 0.22863(13) 0.0301(8) Uani 1 1 d . .
H15 H 0.3363 0.3812 0.2038 0.036 Uiso 1 1 calc R U
C16 C 0.43658(13) 0.5816(3) 0.34325(13) 0.0329(9) Uani 1 1 d . .
C17 C 0.45383(14) 0.6942(3) 0.34066(13) 0.0351(9) Uani 1 1 d . .
C18 C 0.47572(14) 0.7472(3) 0.37901(13) 0.0376(10) Uani 1 1 d . .
H18 H 0.4873 0.8206 0.3775 0.045 Uiso 1 1 calc R U
C19 C 0.48123(14) 0.6959(3) 0.41980(14) 0.0373(10) Uani 1 1 d . .
C20 C 0.46550(15) 0.5854(3) 0.42180(14) 0.0378(10) Uani 1 1 d . .
H20 H 0.4699 0.5488 0.4489 0.045 Uiso 1 1 calc R U
C21 C 0.44309(14) 0.5281(3) 0.38374(14) 0.0354(9) Uani 1 1 d . .
C22 C 0.42550(16) 0.4072(4) 0.38753(15) 0.0466(11) Uani 1 1 d . .
H22A H 0.4430 0.3736 0.4143 0.070 Uiso 1 1 calc R U
H22B H 0.4307 0.3635 0.3628 0.070 Uiso 1 1 calc R U
H22C H 0.3917 0.4082 0.3879 0.070 Uiso 1 1 calc R U
C23 C 0.44842(17) 0.7542(4) 0.29731(15) 0.0498(12) Uani 1 1 d . .
H23A H 0.4591 0.8313 0.3022 0.075 Uiso 1 1 calc R U
H23B H 0.4152 0.7532 0.2825 0.075 Uiso 1 1 calc R U
H23C H 0.4675 0.7164 0.2795 0.075 Uiso 1 1 calc R U
C24 C 0.5124(2) 0.7064(4) 0.49736(15) 0.0586(14) Uani 1 1 d . .
H24A H 0.5270 0.7598 0.5195 0.088 Uiso 1 1 calc R U
H24B H 0.5342 0.6443 0.4966 0.088 Uiso 1 1 calc R U
H24C H 0.4830 0.6782 0.5042 0.088 Uiso 1 1 calc R U
C25 C 0.27728(13) 0.4672(3) 0.25155(12) 0.0269(8) Uani 1 1 d . .
C26 C 0.25443(13) 0.4554(3) 0.28694(12) 0.0277(8) Uani 1 1 d . .
H26 H 0.2730 0.4499 0.3153 0.033 Uiso 1 1 calc R U
C27 C 0.20413(13) 0.4515(3) 0.28078(12) 0.0292(8) Uani 1 1 d . .
C28 C 0.17689(14) 0.4635(3) 0.23785(12) 0.0304(9) Uani 1 1 d . .
H28 H 0.1434 0.4618 0.2334 0.036 Uiso 1 1 calc R U
C29 C 0.19815(13) 0.4777(3) 0.20186(13) 0.0292(8) Uani 1 1 d . .
C30 C 0.24858(13) 0.4773(3) 0.20899(12) 0.0282(8) Uani 1 1 d . .
H30 H 0.2634 0.4838 0.1850 0.034 Uiso 1 1 calc R U
C31 C 0.18011(13) 0.4356(3) 0.31884(12) 0.0318(9) Uani 1 1 d . .
C32 C 0.17094(14) 0.5303(3) 0.34383(13) 0.0351(9) Uani 1 1 d . .
C33 C 0.14737(15) 0.5140(4) 0.37817(13) 0.0383(10) Uani 1 1 d . .
H33 H 0.1394 0.5762 0.3937 0.046 Uiso 1 1 calc R U
C34 C 0.13540(14) 0.4041(4) 0.38983(13) 0.0362(9) Uani 1 1 d . .
C35 C 0.14490(14) 0.3125(3) 0.36560(13) 0.0348(9) Uani 1 1 d . .
H35 H 0.1368 0.2399 0.3733 0.042 Uiso 1 1 calc R U
C36 C 0.16658(14) 0.3272(3) 0.32965(13) 0.0336(9) Uani 1 1 d . .
C37 C 0.17537(18) 0.2244(4) 0.30370(15) 0.0467(11) Uani 1 1 d . .
H37A H 0.1975 0.1745 0.3223 0.070 Uiso 1 1 calc R U
H37B H 0.1888 0.2476 0.2791 0.070 Uiso 1 1 calc R U
H37C H 0.1454 0.1856 0.2932 0.070 Uiso 1 1 calc R U
C38 C 0.18623(17) 0.6483(3) 0.33435(15) 0.0449(11) Uani 1 1 d . .
H38A H 0.1639 0.7022 0.3419 0.067 Uiso 1 1 calc R U
H38B H 0.1867 0.6549 0.3036 0.067 Uiso 1 1 calc R U
H38C H 0.2179 0.6630 0.3515 0.067 Uiso 1 1 calc R U
C39 C 0.11248(18) 0.2872(4) 0.44509(16) 0.0513(12) Uani 1 1 d . .
H39A H 0.1015 0.2934 0.4723 0.077 Uiso 1 1 calc R U
H39B H 0.1440 0.2535 0.4506 0.077 Uiso 1 1 calc R U
H39C H 0.0905 0.2406 0.4248 0.077 Uiso 1 1 calc R U
C40 C 0.16860(13) 0.4974(3) 0.15691(12) 0.0287(8) Uani 1 1 d . .
C41 C 0.15008(14) 0.4039(3) 0.12949(13) 0.0338(9) Uani 1 1 d . .
C42 C 0.12167(14) 0.4252(3) 0.08789(13) 0.0353(9) Uani 1 1 d . .
H42 H 0.1096 0.3646 0.0697 0.042 Uiso 1 1 calc R U
C43 C 0.11116(14) 0.5349(3) 0.07335(12) 0.0329(9) Uani 1 1 d . .
C44 C 0.12951(14) 0.6251(3) 0.10019(13) 0.0357(9) Uani 1 1 d . .
H44 H 0.1228 0.6988 0.0901 0.043 Uiso 1 1 calc R U
C45 C 0.15743(14) 0.6082(3) 0.14140(13) 0.0322(9) Uani 1 1 d . .
C46 C 0.17638(18) 0.7092(4) 0.16997(15) 0.0500(12) Uani 1 1 d . .
H46A H 0.1703 0.7775 0.1528 0.075 Uiso 1 1 calc R U
H46B H 0.2104 0.7007 0.1808 0.075 Uiso 1 1 calc R U
H46C H 0.1604 0.7134 0.1944 0.075 Uiso 1 1 calc R U
C47 C 0.16215(17) 0.2843(3) 0.14509(14) 0.0456(11) Uani 1 1 d . .
H47A H 0.1430 0.2319 0.1251 0.068 Uiso 1 1 calc R U
H47B H 0.1554 0.2748 0.1740 0.068 Uiso 1 1 calc R U
H47C H 0.1957 0.2700 0.1462 0.068 Uiso 1 1 calc R U
C48 C 0.06719(19) 0.4726(4) 0.00247(14) 0.0531(13) Uani 1 1 d . .
H48A H 0.0488 0.5038 -0.0244 0.080 Uiso 1 1 calc R U
H48B H 0.0473 0.4214 0.0150 0.080 Uiso 1 1 calc R U
H48C H 0.0945 0.4323 -0.0037 0.080 Uiso 1 1 calc R U
C50 C 0.2408(7) 0.5658(18) -0.0115(5) 0.299(3) Uani 1 1 d . .
H50A H 0.2536 0.4901 -0.0137 0.359 Uiso 1 1 calc R U
H50B H 0.2093 0.5621 -0.0310 0.359 Uiso 1 1 calc R U
C51 C 0.2220(7) 0.5360(17) 0.0252(5) 0.299(3) Uani 1 1 d . .
H51A H 0.2004 0.4725 0.0162 0.359 Uiso 1 1 calc R U
H51B H 0.2019 0.5991 0.0306 0.359 Uiso 1 1 calc R U
C52 C 0.2512(7) 0.5060(18) 0.0673(5) 0.299(3) Uani 1 1 d . .
H52A H 0.2727 0.5708 0.0730 0.359 Uiso 1 1 calc R U
H52B H 0.2286 0.5172 0.0866 0.359 Uiso 1 1 calc R U
C53 C 0.2791(7) 0.4238(19) 0.0885(5) 0.299(3) Uani 1 1 d . .
H53A H 0.3032 0.4608 0.1107 0.359 Uiso 1 1 calc R U
H53B H 0.2590 0.3800 0.1042 0.359 Uiso 1 1 calc R U
C54 C 0.3022(6) 0.3497(18) 0.0686(5) 0.299(3) Uani 1 1 d . .
H54A H 0.2980 0.2795 0.0838 0.359 Uiso 1 1 calc R U
H54B H 0.2811 0.3424 0.0398 0.359 Uiso 1 1 calc R U
C55 C 0.3347(7) 0.340(2) 0.0617(5) 0.299(3) Uani 1 1 d . .
H55A H 0.3474 0.2795 0.0822 0.359 Uiso 1 1 calc R U
H55B H 0.3506 0.4079 0.0752 0.359 Uiso 1 1 calc R U
C56 C 0.3608(6) 0.3206(18) 0.0283(5) 0.299(3) Uani 1 1 d . .
H56A H 0.3928 0.3514 0.0395 0.359 Uiso 1 1 calc R U
H56B H 0.3647 0.2390 0.0270 0.359 Uiso 1 1 calc R U
C57 C 0.3479(6) 0.357(2) -0.0156(5) 0.299(3) Uani 1 1 d . .
H57A H 0.3160 0.3247 -0.0254 0.359 Uiso 1 1 calc R U
H57B H 0.3687 0.3119 -0.0302 0.359 Uiso 1 1 calc R U
C58 C 0.3448(7) 0.4640(19) -0.0386(5) 0.299(3) Uani 1 1 d . .
H58A H 0.3480 0.5227 -0.0163 0.359 Uiso 1 1 calc R U
H58B H 0.3733 0.4691 -0.0513 0.359 Uiso 1 1 calc R U
C59 C 0.3064(7) 0.4944(19) -0.0712(5) 0.299(3) Uani 1 1 d . .
H59A H 0.3184 0.4974 -0.0984 0.359 Uiso 1 1 calc R U
H59B H 0.2838 0.4317 -0.0744 0.359 Uiso 1 1 calc R U
C60 C 0.2806(7) 0.589(2) -0.0701(5) 0.299(3) Uani 1 1 d . .
H60A H 0.2573 0.5949 -0.0977 0.359 Uiso 1 1 calc R U
H60B H 0.3021 0.6536 -0.0683 0.359 Uiso 1 1 calc R U
C61 C 0.2567(7) 0.5959(17) -0.0363(5) 0.299(3) Uani 1 1 d . .
H61A H 0.2773 0.6520 -0.0190 0.359 Uiso 1 1 calc R U
H61B H 0.2295 0.6401 -0.0517 0.359 Uiso 1 1 calc R U

loop_
_atom_site_aniso_label
_atom_site_aniso_U_11
_atom_site_aniso_U_22
_atom_site_aniso_U_33
_atom_site_aniso_U_23
_atom_site_aniso_U_13
_atom_site_aniso_U_12
O1 0.0491(18) 0.0480(18) 0.0436(18) -0.0007(14) 0.0182(15) 0.0087(14)
O2 0.0500(18) 0.0448(17) 0.0338(17) -0.0072(13) -0.0022(13) -0.0084(14)
O3 0.061(2) 0.056(2) 0.0437(19) -0.0035(15) 0.0295(16) -0.0029(16)
O4 0.0448(17) 0.0538(18) 0.0277(16) 0.0042(13) -0.0049(13) -0.0008(14)
C1 0.039(2) 0.045(2) 0.050(3) -0.013(2) 0.013(2) 0.009(2)
C2 0.029(2) 0.038(2) 0.038(2) -0.0046(18) 0.0082(18) 0.0041(17)
C3 0.040(2) 0.049(3) 0.043(3) 0.005(2) 0.021(2) 0.002(2)
C4 0.032(2) 0.041(2) 0.044(3) -0.0003(19) 0.0125(19) 0.0032(18)
C5 0.0257(19) 0.037(2) 0.034(2) -0.0015(17) 0.0051(16) -0.0015(16)
C6 0.031(2) 0.034(2) 0.037(2) -0.0004(17) 0.0090(17) 0.0006(17)
C7 0.029(2) 0.035(2) 0.044(3) -0.0046(18) 0.0049(18) 0.0011(17)
C8 0.048(3) 0.040(2) 0.048(3) 0.003(2) 0.014(2) 0.007(2)
C9 0.051(3) 0.041(3) 0.082(4) 0.012(2) 0.035(3) 0.008(2)
C10 0.029(2) 0.034(2) 0.037(2) -0.0034(17) 0.0061(17) 0.0009(16)
C11 0.0239(19) 0.037(2) 0.041(2) -0.0033(18) 0.0029(17) -0.0033(16)
C12 0.028(2) 0.0288(19) 0.034(2) -0.0032(16) 0.0040(16) -0.0017(15)
C13 0.0285(19) 0.034(2) 0.030(2) -0.0030(16) 0.0053(16) -0.0013(16)
C14 0.0254(19) 0.0305(19) 0.028(2) 0.0029(15) 0.0038(16) -0.0015(15)
C15 0.033(2) 0.0280(19) 0.029(2) -0.0018(15) 0.0055(17) -0.0015(16)
C16 0.0258(19) 0.034(2) 0.039(2) -0.0028(17) 0.0051(17) 0.0017(16)
C17 0.031(2) 0.035(2) 0.037(2) -0.0031(17) 0.0010(17) -0.0029(17)
C18 0.040(2) 0.031(2) 0.039(2) -0.0015(18) 0.0014(19) -0.0023(17)
C19 0.034(2) 0.038(2) 0.038(2) -0.0071(18) 0.0036(18) -0.0055(18)
C20 0.036(2) 0.041(2) 0.033(2) -0.0021(18) -0.0002(18) -0.0078(18)
C21 0.030(2) 0.032(2) 0.042(2) -0.0033(18) 0.0014(18) -0.0037(16)
C22 0.048(3) 0.038(2) 0.049(3) 0.002(2) -0.001(2) -0.012(2)
C23 0.053(3) 0.046(3) 0.045(3) 0.000(2) -0.001(2) -0.015(2)
C24 0.070(3) 0.060(3) 0.038(3) -0.005(2) -0.007(2) -0.017(3)
C25 0.0249(18) 0.0262(18) 0.028(2) -0.0014(15) 0.0011(15) 0.0012(15)
C26 0.0292(19) 0.0293(19) 0.0239(19) -0.0008(15) 0.0040(16) 0.0037(15)
C27 0.0287(19) 0.0303(19) 0.028(2) -0.0008(15) 0.0054(16) 0.0007(15)
C28 0.0228(18) 0.034(2) 0.034(2) -0.0018(17) 0.0039(16) 0.0029(15)
C29 0.0267(19) 0.0289(18) 0.031(2) -0.0023(16) 0.0043(16) -0.0009(15)
C30 0.0232(18) 0.0293(19) 0.032(2) -0.0015(16) 0.0046(16) -0.0009(15)
C31 0.0268(19) 0.040(2) 0.026(2) -0.0001(17) 0.0003(16) 0.0031(17)
C32 0.032(2) 0.036(2) 0.035(2) -0.0020(17) 0.0035(18) 0.0083(17)
C33 0.044(2) 0.041(2) 0.031(2) -0.0044(18) 0.0113(19) 0.0062(19)
C34 0.034(2) 0.045(2) 0.032(2) -0.0050(18) 0.0116(18) 0.0001(18)
C35 0.036(2) 0.035(2) 0.035(2) -0.0002(17) 0.0103(18) -0.0036(17)
C36 0.029(2) 0.039(2) 0.035(2) -0.0042(17) 0.0101(17) -0.0034(17)
C37 0.055(3) 0.042(2) 0.048(3) -0.008(2) 0.023(2) -0.006(2)
C38 0.054(3) 0.037(2) 0.047(3) -0.0024(19) 0.019(2) 0.003(2)
C39 0.058(3) 0.060(3) 0.044(3) 0.002(2) 0.029(2) -0.005(2)
C40 0.0255(19) 0.036(2) 0.025(2) -0.0029(16) 0.0044(15) 0.0013(16)
C41 0.031(2) 0.037(2) 0.032(2) -0.0006(17) 0.0036(17) -0.0044(17)
C42 0.034(2) 0.038(2) 0.031(2) -0.0037(17) 0.0011(17) -0.0056(17)
C43 0.030(2) 0.043(2) 0.025(2) 0.0030(17) 0.0033(16) -0.0002(17)
C44 0.033(2) 0.035(2) 0.036(2) 0.0053(18) 0.0008(17) 0.0085(17)
C45 0.034(2) 0.0295(19) 0.032(2) -0.0028(16) 0.0020(17) -0.0001(16)
C46 0.057(3) 0.036(2) 0.045(3) -0.003(2) -0.016(2) 0.004(2)
C47 0.058(3) 0.034(2) 0.039(3) 0.0046(19) -0.001(2) -0.008(2)
C48 0.062(3) 0.063(3) 0.028(2) 0.000(2) -0.004(2) -0.013(2)
C50 0.286(7) 0.467(9) 0.183(5) 0.141(5) 0.140(5) 0.166(6)
C51 0.286(7) 0.467(9) 0.183(5) 0.141(5) 0.140(5) 0.166(6)
C52 0.286(7) 0.467(9) 0.183(5) 0.141(5) 0.140(5) 0.166(6)
C53 0.286(7) 0.467(9) 0.183(5) 0.141(5) 0.140(5) 0.166(6)
C54 0.286(7) 0.467(9) 0.183(5) 0.141(5) 0.140(5) 0.166(6)
C55 0.286(7) 0.467(9) 0.183(5) 0.141(5) 0.140(5) 0.166(6)
C56 0.286(7) 0.467(9) 0.183(5) 0.141(5) 0.140(5) 0.166(6)
C57 0.286(7) 0.467(9) 0.183(5) 0.141(5) 0.140(5) 0.166(6)
C58 0.286(7) 0.467(9) 0.183(5) 0.141(5) 0.140(5) 0.166(6)
C59 0.286(7) 0.467(9) 0.183(5) 0.141(5) 0.140(5) 0.166(6)
C60 0.286(7) 0.467(9) 0.183(5) 0.141(5) 0.140(5) 0.166(6)
C61 0.286(7) 0.467(9) 0.183(5) 0.141(5) 0.140(5) 0.166(6)

loop_
_atom_type_symbol
_atom_type_description
_atom_type_scat_dispersion_real
_atom_type_scat_dispersion_imag
_atom_type_scat_source
C C 0.0033 0.0016 'International Tables Vol C Tables 4.2.6.8 and 6.1.1.4'
H H 0.0000 0.0000 'International Tables Vol C Tables 4.2.6.8 and 6.1.1.4'
O O 0.0106 0.0060 'International Tables Vol C Tables 4.2.6.8 and 6.1.1.4'

loop_
_geom_angle_atom_site_label_1
_geom_angle_atom_site_label_2
_geom_angle_atom_site_label_3
_geom_angle
C2 O1 C1 116.9(3)
C19 O2 C24 117.2(3)
C34 O3 C39 115.6(3)
C43 O4 C48 118.2(3)
O1 C1 H1A 109.5
O1 C1 H1B 109.5
H1A C1 H1B 109.5
O1 C1 H1C 109.5
H1A C1 H1C 109.5
H1B C1 H1C 109.5
C7 C2 C3 120.2(4)
C7 C2 O1 124.8(4)
C3 C2 O1 115.0(4)
C4 C3 C2 120.2(4)
C4 C3 H3 119.9
C2 C3 H3 119.9
C3 C4 C5 119.9(4)
C3 C4 C9 119.7(4)
C5 C4 C9 120.4(4)
C6 C5 C4 119.8(4)
C6 C5 C10 120.2(3)
C4 C5 C10 120.0(4)
C5 C6 C7 119.4(4)
C5 C6 C8 121.5(3)
C7 C6 C8 119.1(4)
C2 C7 C6 120.6(4)
C2 C7 H7 119.7
C6 C7 H7 119.7
C6 C8 H8A 109.5
C6 C8 H8B 109.5
H8A C8 H8B 109.5
C6 C8 H8C 109.5
H8A C8 H8C 109.5
H8B C8 H8C 109.5
C4 C9 H9A 109.5
C4 C9 H9B 109.5
H9A C9 H9B 109.5
C4 C9 H9C 109.5
H9A C9 H9C 109.5
H9B C9 H9C 109.5
C15 C10 C11 119.0(3)
C15 C10 C5 119.9(3)
C11 C10 C5 121.1(3)
C10 C11 C12 120.8(3)
C10 C11 H11 119.6
C12 C11 H11 119.6
C13 C12 C11 117.9(3)
C13 C12 C16 119.8(3)
C11 C12 C16 122.3(3)
C14 C13 C12 122.5(4)
C14 C13 H13 118.7
C12 C13 H13 118.7
C13 C14 C15 117.8(3)
C13 C14 C25 121.0(3)
C15 C14 C25 121.2(3)
C10 C15 C14 122.0(4)
C10 C15 H15 119.0
C14 C15 H15 119.0
C21 C16 C17 119.6(4)
C21 C16 C12 119.5(3)
C17 C16 C12 120.8(4)
C18 C17 C16 118.3(4)
C18 C17 C23 120.5(4)
C16 C17 C23 121.2(4)
C17 C18 C19 122.7(4)
C17 C18 H18 118.7
C19 C18 H18 118.7
O2 C19 C18 116.3(4)
O2 C19 C20 125.2(4)
C18 C19 C20 118.5(4)
C19 C20 C21 120.9(4)
C19 C20 H20 119.5
C21 C20 H20 119.5
C16 C21 C20 120.0(4)
C16 C21 C22 120.8(4)
C20 C21 C22 119.2(4)
C21 C22 H22A 109.5
C21 C22 H22B 109.5
H22A C22 H22B 109.5
C21 C22 H22C 109.5
H22A C22 H22C 109.5
H22B C22 H22C 109.5
C17 C23 H23A 109.5
C17 C23 H23B 109.5
H23A C23 H23B 109.5
C17 C23 H23C 109.5
H23A C23 H23C 109.5
H23B C23 H23C 109.5
O2 C24 H24A 109.5
O2 C24 H24B 109.5
H24A C24 H24B 109.5
O2 C24 H24C 109.5
H24A C24 H24C 109.5
H24B C24 H24C 109.5
C26 C25 C30 118.3(3)
C26 C25 C14 120.9(3)
C30 C25 C14 120.7(3)
C25 C26 C27 121.5(3)
C25 C26 H26 119.2
C27 C26 H26 119.2
C26 C27 C28 118.2(3)
C26 C27 C31 121.0(3)
C28 C27 C31 120.8(3)
C29 C28 C27 122.1(3)
C29 C28 H28 118.9
C27 C28 H28 118.9
C28 C29 C30 118.2(3)
C28 C29 C40 121.3(3)
C30 C29 C40 120.5(3)
C29 C30 C25 121.5(3)
C29 C30 H30 119.2
C25 C30 H30 119.2
C36 C31 C32 120.1(4)
C36 C31 C27 119.9(3)
C32 C31 C27 120.0(4)
C33 C32 C31 119.0(4)
C33 C32 C38 119.0(4)
C31 C32 C38 122.0(4)
C32 C33 C34 120.5(4)
C32 C33 H33 119.7
C34 C33 H33 119.7
C35 C34 O3 125.4(4)
C35 C34 C33 119.9(4)
O3 C34 C33 114.7(4)
C34 C35 C36 120.7(4)
C34 C35 H35 119.7
C36 C35 H35 119.7
C35 C36 C31 119.7(4)
C35 C36 C37 118.6(4)
C31 C36 C37 121.7(4)
C36 C37 H37A 109.5
C36 C37 H37B 109.5
H37A C37 H37B 109.5
C36 C37 H37C 109.5
H37A C37 H37C 109.5
H37B C37 H37C 109.5
C32 C38 H38A 109.5
C32 C38 H38B 109.5
H38A C38 H38B 109.5
C32 C38 H38C 109.5
H38A C38 H38C 109.5
H38B C38 H38C 109.5
O3 C39 H39A 109.5
O3 C39 H39B 109.5
H39A C39 H39B 109.5
O3 C39 H39C 109.5
H39A C39 H39C 109.5
H39B C39 H39C 109.5
C45 C40 C41 119.0(3)
C45 C40 C29 120.6(3)
C41 C40 C29 120.3(3)
C42 C41 C40 119.0(4)
C42 C41 C47 121.0(4)
C40 C41 C47 120.0(4)
C43 C42 C41 121.0(4)
C43 C42 H42 119.5
C41 C42 H42 119.5
O4 C43 C42 124.3(4)
O4 C43 C44 116.1(4)
C42 C43 C44 119.6(4)
C45 C44 C43 121.5(4)
C45 C44 H44 119.2
C43 C44 H44 119.2
C44 C45 C40 120.0(4)
C44 C45 C46 119.9(4)
C40 C45 C46 120.2(3)
C45 C46 H46A 109.5
C45 C46 H46B 109.5
H46A C46 H46B 109.5
C45 C46 H46C 109.5
H46A C46 H46C 109.5
H46B C46 H46C 109.5
C41 C47 H47A 109.5
C41 C47 H47B 109.5
H47A C47 H47B 109.5
C41 C47 H47C 109.5
H47A C47 H47C 109.5
H47B C47 H47C 109.5
O4 C48 H48A 109.5
O4 C48 H48B 109.5
H48A C48 H48B 109.5
O4 C48 H48C 109.5
H48A C48 H48C 109.5
H48B C48 H48C 109.5
C61 C50 C51 173(3)
C61 C50 H50A 92.2
C51 C50 H50A 92.2
C61 C50 H50B 92.2
C51 C50 H50B 92.2
H50A C50 H50B 103.0
C50 C51 C52 123.7(16)
C50 C51 H51A 106.4
C52 C51 H51A 106.4
C50 C51 H51B 106.4
C52 C51 H51B 106.4
H51A C51 H51B 106.5
C53 C52 C51 143(2)
C53 C52 H52A 101.3
C51 C52 H52A 101.3
C53 C52 H52B 101.3
C51 C52 H52B 101.3
H52A C52 H52B 104.5
C54 C53 C52 123.6(15)
C54 C53 H53A 106.4
C52 C53 H53A 106.4
C54 C53 H53B 106.4
C52 C53 H53B 106.4
H53A C53 H53B 106.5
C55 C54 C53 139(3)
C55 C54 H54A 102.5
C53 C54 H54A 102.5
C55 C54 H54B 102.5
C53 C54 H54B 102.5
H54A C54 H54B 104.9
C54 C55 C56 146(3)
C54 C55 H55A 100.4
C56 C55 H55A 100.4
C54 C55 H55B 100.4
C56 C55 H55B 100.4
H55A C55 H55B 104.3
C57 C56 C55 126.4(15)
C57 C56 H56A 105.7
C55 C56 H56A 105.7
C57 C56 H56B 105.7
C55 C56 H56B 105.7
H56A C56 H56B 106.2
C56 C57 C58 136(2)
C56 C57 H57A 103.1
C58 C57 H57A 103.1
C56 C57 H57B 103.1
C58 C57 H57B 103.1
H57A C57 H57B 105.1
C59 C58 C57 123(2)
C59 C58 H58A 106.5
C57 C58 H58A 106.5
C59 C58 H58B 106.5
C57 C58 H58B 106.5
H58A C58 H58B 106.5
C60 C59 C58 124(2)
C60 C59 H59A 106.4
C58 C59 H59A 106.4
C60 C59 H59B 106.4
C58 C59 H59B 106.4
H59A C59 H59B 106.5
C59 C60 C61 115.6(16)
C59 C60 H60A 108.4
C61 C60 H60A 108.4
C59 C60 H60B 108.4
C61 C60 H60B 108.4
H60A C60 H60B 107.4
C50 C61 C60 156(2)
C50 C61 H61A 97.3
C60 C61 H61A 97.3
C50 C61 H61B 97.3
C60 C61 H61B 97.3
H61A C61 H61B 103.6

loop_
_geom_bond_atom_site_label_1
_geom_bond_atom_site_label_2
_geom_bond_distance
O1 C2 1.390(5)
O1 C1 1.428(5)
O2 C19 1.376(5)
O2 C24 1.421(6)
O3 C34 1.378(5)
O3 C39 1.445(5)
O4 C43 1.371(5)
O4 C48 1.433(5)
C1 H1A 0.9600
C1 H1B 0.9600
C1 H1C 0.9600
C2 C7 1.382(6)
C2 C3 1.388(6)
C3 C4 1.386(6)
C3 H3 0.9300
C4 C5 1.407(6)
C4 C9 1.513(6)
C5 C6 1.395(5)
C5 C10 1.500(5)
C6 C7 1.396(5)
C6 C8 1.498(6)
C7 H7 0.9300
C8 H8A 0.9600
C8 H8B 0.9600
C8 H8C 0.9600
C9 H9A 0.9600
C9 H9B 0.9600
C9 H9C 0.9600
C10 C15 1.390(5)
C10 C11 1.401(5)
C11 C12 1.413(5)
C11 H11 0.9300
C12 C13 1.399(5)
C12 C16 1.493(5)
C13 C14 1.393(5)
C13 H13 0.9300
C14 C15 1.398(5)
C14 C25 1.478(5)
C15 H15 0.9300
C16 C21 1.382(6)
C16 C17 1.422(5)
C17 C18 1.372(5)
C17 C23 1.497(6)
C18 C19 1.380(6)
C18 H18 0.9300
C19 C20 1.381(5)
C20 C21 1.393(6)
C20 H20 0.9300
C21 C22 1.521(6)
C22 H22A 0.9600
C22 H22B 0.9600
C22 H22C 0.9600
C23 H23A 0.9600
C23 H23B 0.9600
C23 H23C 0.9600
C24 H24A 0.9600
C24 H24B 0.9600
C24 H24C 0.9600
C25 C26 1.391(5)
C25 C30 1.404(5)
C26 C27 1.400(5)
C26 H26 0.9300
C27 C28 1.401(5)
C27 C31 1.490(5)
C28 C29 1.383(5)
C28 H28 0.9300
C29 C30 1.401(5)
C29 C40 1.488(5)
C30 H30 0.9300
C31 C36 1.393(5)
C31 C32 1.413(5)
C32 C33 1.382(6)
C32 C38 1.502(6)
C33 C34 1.404(6)
C33 H33 0.9300
C34 C35 1.372(5)
C35 C36 1.390(5)
C35 H35 0.9300
C36 C37 1.502(5)
C37 H37A 0.9600
C37 H37B 0.9600
C37 H37C 0.9600
C38 H38A 0.9600
C38 H38B 0.9600
C38 H38C 0.9600
C39 H39A 0.9600
C39 H39B 0.9600
C39 H39C 0.9600
C40 C45 1.404(5)
C40 C41 1.423(5)
C41 C42 1.394(5)
C41 C47 1.505(6)
C42 C43 1.381(6)
C42 H42 0.9300
C43 C44 1.382(6)
C44 C45 1.371(5)
C44 H44 0.9300
C45 C46 1.513(5)
C46 H46A 0.9600
C46 H46B 0.9600
C46 H46C 0.9600
C47 H47A 0.9600
C47 H47B 0.9600
C47 H47C 0.9600
C48 H48A 0.9600
C48 H48B 0.9600
C48 H48C 0.9600
C50 C61 1.029(16)
C50 C51 1.400(15)
C50 H50A 0.9700
C50 H50B 0.9700
C51 C52 1.438(19)
C51 H51A 0.9700
C51 H51B 0.9700
C52 C53 1.333(19)
C52 H52A 0.9700
C52 H52B 0.9700
C53 C54 1.32(2)
C53 H53A 0.9700
C53 H53B 0.9700
C54 C55 0.994(18)
C54 H54A 0.9700
C54 H54B 0.9700
C55 C56 1.411(16)
C55 H55A 0.9700
C55 H55B 0.9700
C56 C57 1.399(16)
C56 H56A 0.9700
C56 H56B 0.9700
C57 C58 1.44(2)
C57 H57A 0.9700
C57 H57B 0.9700
C58 C59 1.37(2)
C58 H58A 0.9700
C58 H58B 0.9700
C59 C60 1.34(2)
C59 H59A 0.9700
C59 H59B 0.9700
C60 C61 1.364(15)
C60 H60A 0.9700
C60 H60B 0.9700
C61 H61A 0.9700
C61 H61B 0.9700

loop_
_geom_torsion_atom_site_label_1
_geom_torsion_atom_site_label_2
_geom_torsion_atom_site_label_3
_geom_torsion_atom_site_label_4
_geom_torsion
C1 O1 C2 C7 -6.9(6)
C1 O1 C2 C3 174.2(4)
C7 C2 C3 C4 -0.5(6)
O1 C2 C3 C4 178.4(4)
C2 C3 C4 C5 0.7(6)
C2 C3 C4 C9 -179.6(4)
C3 C4 C5 C6 0.2(6)
C9 C4 C5 C6 -179.5(4)
C3 C4 C5 C10 -177.0(4)
C9 C4 C5 C10 3.3(6)
C4 C5 C6 C7 -1.3(6)
C10 C5 C6 C7 176.0(3)
C4 C5 C6 C8 178.2(4)
C10 C5 C6 C8 -4.6(6)
C3 C2 C7 C6 -0.5(6)
O1 C2 C7 C6 -179.3(4)
C5 C6 C7 C2 1.4(6)
C8 C6 C7 C2 -178.1(4)
C6 C5 C10 C15 -84.6(5)
C4 C5 C10 C15 92.6(5)
C6 C5 C10 C11 93.3(5)
C4 C5 C10 C11 -89.5(5)
C15 C10 C11 C12 0.2(6)
C5 C10 C11 C12 -177.7(4)
C10 C11 C12 C13 0.2(6)
C10 C11 C12 C16 -179.7(4)
C11 C12 C13 C14 -0.5(6)
C16 C12 C13 C14 179.4(4)
C12 C13 C14 C15 0.4(6)
C12 C13 C14 C25 179.3(3)
C11 C10 C15 C14 -0.3(6)
C5 C10 C15 C14 177.7(3)
C13 C14 C15 C10 0.0(5)
C25 C14 C15 C10 -179.0(4)
C13 C12 C16 C21 78.1(5)
C11 C12 C16 C21 -102.0(5)
C13 C12 C16 C17 -98.0(5)
C11 C12 C16 C17 81.9(5)
C21 C16 C17 C18 -1.3(6)
C12 C16 C17 C18 174.8(4)
C21 C16 C17 C23 178.7(4)
C12 C16 C17 C23 -5.2(6)
C16 C17 C18 C19 -0.6(6)
C23 C17 C18 C19 179.5(4)
C24 O2 C19 C18 -174.1(4)
C24 O2 C19 C20 6.0(6)
C17 C18 C19 O2 -177.6(4)
C17 C18 C19 C20 2.3(6)
O2 C19 C20 C21 177.7(4)
C18 C19 C20 C21 -2.1(6)
C17 C16 C21 C20 1.4(6)
C12 C16 C21 C20 -174.7(3)
C17 C16 C21 C22 -179.4(4)
C12 C16 C21 C22 4.5(6)
C19 C20 C21 C16 0.3(6)
C19 C20 C21 C22 -178.9(4)
C13 C14 C25 C26 -36.8(5)
C15 C14 C25 C26 142.2(4)
C13 C14 C25 C30 143.4(4)
C15 C14 C25 C30 -37.6(5)
C30 C25 C26 C27 1.1(5)
C14 C25 C26 C27 -178.7(3)
C25 C26 C27 C28 -2.0(5)
C25 C26 C27 C31 178.3(3)
C26 C27 C28 C29 0.6(6)
C31 C27 C28 C29 -179.6(3)
C27 C28 C29 C30 1.5(5)
C27 C28 C29 C40 -176.2(3)
C28 C29 C30 C25 -2.5(5)
C40 C29 C30 C25 175.2(3)
C26 C25 C30 C29 1.2(5)
C14 C25 C30 C29 -179.0(3)
C26 C27 C31 C36 -94.9(5)
C28 C27 C31 C36 85.4(5)
C26 C27 C31 C32 85.3(5)
C28 C27 C31 C32 -94.4(4)
C36 C31 C32 C33 -1.7(6)
C27 C31 C32 C33 178.1(4)
C36 C31 C32 C38 178.0(4)
C27 C31 C32 C38 -2.2(6)
C31 C32 C33 C34 3.9(6)
C38 C32 C33 C34 -175.8(4)
C39 O3 C34 C35 13.6(6)
C39 O3 C34 C33 -166.0(4)
C32 C33 C34 C35 -3.3(6)
C32 C33 C34 O3 176.2(4)
O3 C34 C35 C36 -179.1(4)
C33 C34 C35 C36 0.4(6)
C34 C35 C36 C31 1.9(6)
C34 C35 C36 C37 -178.9(4)
C32 C31 C36 C35 -1.3(6)
C27 C31 C36 C35 178.9(4)
C32 C31 C36 C37 179.5(4)
C27 C31 C36 C37 -0.2(6)
C28 C29 C40 C45 91.5(5)
C30 C29 C40 C45 -86.1(5)
C28 C29 C40 C41 -86.7(5)
C30 C29 C40 C41 95.7(4)
C45 C40 C41 C42 0.5(6)
C29 C40 C41 C42 178.7(3)
C45 C40 C41 C47 179.1(4)
C29 C40 C41 C47 -2.7(6)
C40 C41 C42 C43 -0.5(6)
C47 C41 C42 C43 -179.1(4)
C48 O4 C43 C42 -4.8(6)
C48 O4 C43 C44 174.6(4)
C41 C42 C43 O4 -179.9(4)
C41 C42 C43 C44 0.8(6)
O4 C43 C44 C45 179.6(3)
C42 C43 C44 C45 -1.0(6)
C43 C44 C45 C40 1.0(6)
C43 C44 C45 C46 -179.3(4)
C41 C40 C45 C44 -0.7(6)
C29 C40 C45 C44 -178.9(4)
C41 C40 C45 C46 179.6(4)
C29 C40 C45 C46 1.4(6)
C50 C51 C52 C53 -73(4)
C51 C52 C53 C54 26(5)
C52 C53 C54 C55 95(4)
C53 C54 C55 C56 -126(5)
C54 C55 C56 C57 32(7)
C55 C56 C57 C58 70(4)
C56 C57 C58 C59 -135(2)
C57 C58 C59 C60 124(2)
C58 C59 C60 C61 -63(3)
C59 C60 C61 C50 -21(7)
